data_4115534
loop_
_publ_author_name
'Ram Thaimattam'
'Feng Xue'
'Jagarlapudi A. R. P. Sarma'
'Thomas C. W. Mak'
'Gautam R. Desiraju'

_publ_section_title
;
 Inclusion Compounds of Tetrakis(4-nitrophenyl)methane: C-H...O Networks,
 Pseudopolymorphism, and Structural Transformations
;
_journal_name_full 'Journal of the American Chemical Society'
_journal_page_first 4432
_journal_page_last 4445
_journal_paper_doi 10.1021/ja0031826
_journal_volume 123
_journal_year 2001
_chemical_formula_sum 'C33 H27 N5 O8'
_chemical_formula_weight 621.60
_chemical_name_systematic
; 
 ? 
;
_space_group_IT_number 114
_symmetry_cell_setting tetragonal
_symmetry_space_group_name_Hall 'P -4 2n'
_symmetry_space_group_name_H-M 'P -4 21 c'
_atom_sites_solution_hydrogens geom
_atom_sites_solution_primary direct
_atom_sites_solution_secondary difmap
_audit_creation_method SHELXL-97
_cell_angle_alpha 90.00
_cell_angle_beta 90.00
_cell_angle_gamma 90.00
_cell_formula_units_Z 2
_cell_length_a 10.9385(6)
_cell_length_b 10.9385(6)
_cell_length_c 15.9633(12)
_cell_measurement_temperature 294(2)
_cell_volume 1910.0(2)
_computing_cell_refinement 'Bruker SMART (Bruker, 1998)'
_computing_data_collection 'Bruker SMART (Bruker, 1998)'
_computing_data_reduction 'Bruker SAINT (Bruker, 1998)'
_computing_molecular_graphics 'XP in SHELXTL NT 5.1 (Bruker, 1998)'
_computing_structure_refinement 'SHELXL-97 (Sheldrick, 1997)'
_computing_structure_solution 'SHELXS-97 (Sheldrick, 1990)'
_diffrn_ambient_temperature 294(2)
_diffrn_measured_fraction_theta_full 0.997
_diffrn_measured_fraction_theta_max 0.997
_diffrn_measurement_device_type 'Bruker SMART CCD area detector'
_diffrn_measurement_method '\w and \f scan'
_diffrn_radiation_monochromator graphite
_diffrn_radiation_source 'fine-focus sealed tube'
_diffrn_radiation_type MoK\a
_diffrn_radiation_wavelength 0.71073
_diffrn_reflns_av_R_equivalents 0.0462
_diffrn_reflns_av_sigmaI/netI 0.0327
_diffrn_reflns_limit_h_max 13
_diffrn_reflns_limit_h_min -13
_diffrn_reflns_limit_k_max 7
_diffrn_reflns_limit_k_min -13
_diffrn_reflns_limit_l_max 19
_diffrn_reflns_limit_l_min -19
_diffrn_reflns_number 11719
_diffrn_reflns_theta_full 26.41
_diffrn_reflns_theta_max 26.41
_diffrn_reflns_theta_min 2.63
_exptl_absorpt_coefficient_mu 0.079
_exptl_absorpt_correction_T_max 0.9767
_exptl_absorpt_correction_T_min 0.9691
_exptl_absorpt_correction_type 'SADABS (Bruker, 1998)'
_exptl_crystal_density_diffrn 1.081
_exptl_crystal_F_000 648
_exptl_crystal_size_max 0.40
_exptl_crystal_size_mid 0.30
_exptl_crystal_size_min 0.30
_refine_diff_density_max 0.685
_refine_diff_density_min -0.306
_refine_diff_density_rms 0.105
_refine_ls_abs_structure_details 'Flack H D (1983), Acta Cryst. A39, 876-881'
_refine_ls_abs_structure_Flack 1(6)
_refine_ls_extinction_coef 0.024(11)
_refine_ls_extinction_expression Fc^*^=kFc[1+0.001xFc^2^\l^3^/sin(2\q)]^-1/4^
_refine_ls_extinction_method SHELXL
_refine_ls_goodness_of_fit_ref 1.946
_refine_ls_hydrogen_treatment mixed
_refine_ls_matrix_type full
_refine_ls_number_parameters 154
_refine_ls_number_reflns 1967
_refine_ls_number_restraints 88
_refine_ls_restrained_S_all 2.046
_refine_ls_R_factor_all 0.1272
_refine_ls_R_factor_gt 0.1071
_refine_ls_shift/su_max 0.000
_refine_ls_shift/su_mean 0.000
_refine_ls_structure_factor_coef Fsqd
_refine_ls_weighting_details 'calc w=1/[\s^2^(Fo^2^)+(0.1000P)^2^+0.0000P] where P=(Fo^2^+2Fc^2^)/3'
_refine_ls_weighting_scheme calc
_refine_ls_wR_factor_gt 0.2829
_refine_ls_wR_factor_ref 0.2888
_reflns_number_gt 1396
_reflns_number_total 1967
_reflns_threshold_expression >2sigma(I)
_cod_data_source_file ja0031826_13.cif
_cod_data_source_block 13
_cod_database_code 4115534

loop_
_symmetry_equiv_pos_as_xyz
'x, y, z'
'-x, -y, z'
'y, -x, -z'
'-y, x, -z'
'-x+1/2, y+1/2, -z+1/2'
'x+1/2, -y+1/2, -z+1/2'
'-y+1/2, -x+1/2, z+1/2'
'y+1/2, x+1/2, z+1/2'

loop_
_atom_site_label
_atom_site_type_symbol
_atom_site_fract_x
_atom_site_fract_y
_atom_site_fract_z
_atom_site_U_iso_or_equiv
_atom_site_adp_type
_atom_site_occupancy
_atom_site_symmetry_multiplicity
_atom_site_calc_flag
_atom_site_refinement_flags
_atom_site_disorder_assembly
_atom_site_disorder_group
C1 C 0.0000 0.0000 0.0000 0.0465(18) Uani 1 4 d SD . .
C2 C 0.0484(4) 0.0975(4) 0.0617(2) 0.0455(10) Uani 1 1 d D . .
C3 C -0.0201(4) 0.1992(4) 0.0827(3) 0.0558(12) Uani 1 1 d D . .
H3 H -0.0945 0.2128 0.0560 0.067 Uiso 1 1 calc R . .
C4 C 0.0207(4) 0.2825(4) 0.1435(3) 0.0620(13) Uani 1 1 d D . .
H4 H -0.0250 0.3513 0.1572 0.074 Uiso 1 1 calc R . .
C5 C 0.1297(5) 0.2590(5) 0.1819(3) 0.0643(14) Uani 1 1 d D . .
C6 C 0.1992(5) 0.1581(5) 0.1637(3) 0.0632(13) Uani 1 1 d D . .
H6 H 0.2725 0.1439 0.1915 0.076 Uiso 1 1 calc R . .
C7 C 0.1578(4) 0.0774(4) 0.1028(3) 0.0565(12) Uani 1 1 d D . .
H7 H 0.2043 0.0089 0.0895 0.068 Uiso 1 1 calc R . .
N1 N 0.1732(5) 0.3433(5) 0.2468(4) 0.0929(17) Uani 1 1 d D . .
O1 O 0.2591(5) 0.3140(5) 0.2909(3) 0.124(2) Uani 1 1 d D . .
O2 O 0.1234(6) 0.4420(5) 0.2535(4) 0.154(3) Uani 1 1 d D . .
N2 N -0.1689(12) -0.1569(13) 0.4957(8) 0.061(3) Uani 0.25 1 d PDU A -1
C8 C -0.2145(12) -0.0506(15) 0.4770(10) 0.089(5) Uani 0.25 1 d PDU A -1
C9 C -0.1492(13) 0.0084(15) 0.4121(9) 0.060(3) Uani 0.25 1 d PDU A -1
H9 H -0.1793 0.0812 0.3902 0.072 Uiso 0.25 1 calc PR A -1
C10 C -0.0497(19) -0.036(2) 0.3829(11) 0.107(6) Uani 0.25 1 d PDU A -1
C11 C -0.0073(17) -0.1482(15) 0.4053(12) 0.084(5) Uani 0.25 1 d PDU A -1
H11 H 0.0592 -0.1834 0.3783 0.100 Uiso 0.25 1 calc PR A -1
C12 C -0.0657(15) -0.2067(15) 0.4686(17) 0.109(7) Uani 0.25 1 d PDU A -1
C13 C -0.3281(10) 0.0079(16) 0.5152(10) 0.061(4) Uani 0.25 1 d PDU . .
C14 C 0.0000 0.0000 0.3008(7) 0.181(6) Uani 1 2 d SDU . .

loop_
_atom_site_aniso_label
_atom_site_aniso_U_11
_atom_site_aniso_U_22
_atom_site_aniso_U_33
_atom_site_aniso_U_23
_atom_site_aniso_U_13
_atom_site_aniso_U_12
C1 0.048(3) 0.048(3) 0.044(4) 0.000 0.000 0.000
C2 0.047(2) 0.043(2) 0.047(2) 0.0020(18) 0.0005(17) -0.0014(18)
C3 0.053(2) 0.050(2) 0.064(2) -0.004(2) -0.003(2) 0.0013(19)
C4 0.060(3) 0.058(3) 0.068(3) -0.016(2) -0.001(2) 0.005(2)
C5 0.065(3) 0.063(3) 0.064(3) -0.011(3) -0.008(2) -0.006(2)
C6 0.062(3) 0.063(3) 0.065(3) -0.010(2) -0.022(2) -0.001(2)
C7 0.060(3) 0.054(2) 0.056(2) -0.001(2) -0.008(2) 0.012(2)
N1 0.094(4) 0.081(3) 0.104(4) -0.031(3) -0.027(3) 0.003(3)
O1 0.133(4) 0.112(4) 0.126(4) -0.046(3) -0.063(4) 0.010(3)
O2 0.141(5) 0.120(4) 0.200(6) -0.103(5) -0.064(5) 0.038(4)
N2 0.063(8) 0.078(8) 0.044(6) 0.020(7) 0.002(6) -0.009(6)
C8 0.063(10) 0.070(10) 0.133(15) 0.012(10) -0.006(9) -0.010(8)
C9 0.068(9) 0.040(7) 0.071(9) 0.006(7) -0.037(6) -0.006(7)
C10 0.086(12) 0.146(15) 0.091(11) 0.009(12) -0.017(9) 0.005(11)
C11 0.045(9) 0.070(10) 0.135(14) -0.050(8) 0.022(10) -0.011(7)
C12 0.032(9) 0.099(14) 0.20(2) 0.020(13) 0.006(11) -0.011(8)
C13 0.034(7) 0.068(10) 0.079(10) 0.016(9) -0.041(6) -0.009(7)
C14 0.169(12) 0.280(18) 0.095(7) 0.000 0.000 -0.019(14)

loop_
_atom_type_symbol
_atom_type_description
_atom_type_scat_dispersion_real
_atom_type_scat_dispersion_imag
_atom_type_scat_source
C C 0.0033 0.0016 'International Tables Vol C Tables 4.2.6.8 and 6.1.1.4'
H H 0.0000 0.0000 'International Tables Vol C Tables 4.2.6.8 and 6.1.1.4'
N N 0.0061 0.0033 'International Tables Vol C Tables 4.2.6.8 and 6.1.1.4'
O O 0.0106 0.0060 'International Tables Vol C Tables 4.2.6.8 and 6.1.1.4'

loop_
_geom_angle_atom_site_label_1
_geom_angle_atom_site_label_2
_geom_angle_atom_site_label_3
_geom_angle
_geom_angle_site_symmetry_1
_geom_angle_site_symmetry_3
C2 C1 C2 113.97(15) . 3
C2 C1 C2 100.8(3) . 2
C2 C1 C2 113.97(15) 3 2
C2 C1 C2 113.97(15) . 4
C2 C1 C2 100.8(3) 3 4
C2 C1 C2 113.97(15) 2 4
C7 C2 C3 118.8(4) . .
C7 C2 C1 119.3(3) . .
C3 C2 C1 121.6(3) . .
C2 C3 C4 121.1(4) . .
C5 C4 C3 117.8(4) . .
C4 C5 C6 122.7(4) . .
C4 C5 N1 118.9(5) . .
C6 C5 N1 118.4(4) . .
C5 C6 C7 118.6(4) . .
C2 C7 C6 120.9(4) . .
O2 N1 O1 122.0(6) . .
O2 N1 C5 118.4(5) . .
O1 N1 C5 119.6(5) . .
C8 N2 C12 128.3(14) . .
N2 C8 C9 112.5(13) . .
N2 C8 C13 126.6(15) . .
C9 C8 C13 120.9(14) . .
C10 C9 C8 121.7(15) . .
C9 C10 C11 122.3(17) . .
C9 C10 C14 122.7(14) . .
C11 C10 C14 110.4(13) . .
C12 C11 C10 117.5(16) . .
N2 C12 C11 116.7(15) . .
N2 C12 C13 132.0(16) . 4_556
C11 C12 C13 110.4(14) . 4_556
C12 C13 C8 61.5(12) 3_556 .
C10 C14 C10 54(2) 2 .

loop_
_geom_bond_atom_site_label_1
_geom_bond_atom_site_label_2
_geom_bond_distance
_geom_bond_site_symmetry_2
C1 C2 1.545(4) .
C1 C2 1.545(4) 3
C1 C2 1.545(4) 2
C1 C2 1.545(4) 4
C2 C7 1.382(6) .
C2 C3 1.383(6) .
C3 C4 1.404(7) .
C4 C5 1.365(7) .
C5 C6 1.372(7) .
C5 N1 1.466(7) .
C6 C7 1.389(7) .
N1 O2 1.215(7) .
N1 O1 1.217(6) .
N2 C8 1.300(16) .
N2 C12 1.325(16) .
C8 C9 1.414(17) .
C8 C13 1.525(10) .
C9 C10 1.278(17) .
C10 C11 1.362(19) .
C10 C14 1.472(10) .
C11 C12 1.356(18) .
C12 C13 1.493(10) 4_556
C13 C12 1.493(10) 3_556
C14 C10 1.472(10) 2
